data_1550727
loop_
_publ_author_name
'Tian, Di'
'Zhu, Zece'
'Xu, Li'
'Cong, Hengjiang'
'Zhu, Jintao'

_publ_section_title
;
 Intramolecular electronic coupling for persistent room-temperature
 luminescence for smartphone based time-gated fingerprint detection
;
_journal_issue 6
_journal_name_full 'Materials Horizons'
_journal_page_first 1215
_journal_paper_doi 10.1039/C9MH00130A
_journal_volume 6
_journal_year 2019
_chemical_formula_sum 'C36 H24 N2 O2 S'
_chemical_formula_weight 548.63
_space_group_IT_number 19
_space_group_name_Hall 'P 2ac 2ab'
_space_group_name_H-M_alt 'P 21 21 21'
_symmetry_cell_setting orthorhombic
_symmetry_space_group_name_Hall 'P 2ac 2ab'
_symmetry_space_group_name_H-M 'P 21 21 21'
_atom_sites_solution_hydrogens geom
_atom_sites_solution_primary direct
_atom_sites_solution_secondary difmap
_audit_creation_method SHELXL-97
_audit_update_record
;
2018-11-02 deposited with the CCDC.    2019-03-05 downloaded from the CCDC.
;
_cell_angle_alpha 90.00
_cell_angle_beta 90.00
_cell_angle_gamma 90.00
_cell_formula_units_Z 4
_cell_length_a 10.9667(5)
_cell_length_b 12.3030(5)
_cell_length_c 20.3131(12)
_cell_measurement_reflns_used 6598
_cell_measurement_temperature 293(2)
_cell_measurement_theta_max 24.16
_cell_measurement_theta_min 2.49
_cell_volume 2740.7(2)
_computing_structure_refinement 'SHELXL-97 (Sheldrick, 1997)'
_computing_structure_solution 'SHELXS-97 (Sheldrick, 1990)'
_diffrn_ambient_temperature 293(2)
_diffrn_measured_fraction_theta_full 1.000
_diffrn_measured_fraction_theta_max 1.000
_diffrn_measurement_device_type 'CCD area detector'
_diffrn_measurement_method 'phi and omega scans'
_diffrn_radiation_monochromator graphite
_diffrn_radiation_source 'fine-focus sealed tube'
_diffrn_radiation_type MoK\a
_diffrn_radiation_wavelength 0.71073
_diffrn_reflns_av_R_equivalents 0.0283
_diffrn_reflns_av_sigmaI/netI 0.0280
_diffrn_reflns_limit_h_max 14
_diffrn_reflns_limit_h_min -14
_diffrn_reflns_limit_k_max 16
_diffrn_reflns_limit_k_min -8
_diffrn_reflns_limit_l_max 22
_diffrn_reflns_limit_l_min -27
_diffrn_reflns_number 26098
_diffrn_reflns_theta_full 28.32
_diffrn_reflns_theta_max 28.32
_diffrn_reflns_theta_min 1.94
_exptl_absorpt_coefficient_mu 0.155
_exptl_crystal_density_diffrn 1.330
_exptl_crystal_density_method 'not measured'
_exptl_crystal_description BLOCK
_exptl_crystal_F_000 1144
_refine_diff_density_max 0.155
_refine_diff_density_min -0.184
_refine_diff_density_rms 0.030
_refine_ls_abs_structure_details 'Flack H D (1983), Acta Cryst. A39, 876-881'
_refine_ls_abs_structure_Flack 0.97(7)
_refine_ls_extinction_method none
_refine_ls_goodness_of_fit_ref 1.010
_refine_ls_hydrogen_treatment mixed
_refine_ls_matrix_type full
_refine_ls_number_parameters 371
_refine_ls_number_reflns 6817
_refine_ls_number_restraints 0
_refine_ls_restrained_S_all 1.010
_refine_ls_R_factor_all 0.0663
_refine_ls_R_factor_gt 0.0391
_refine_ls_shift/su_max 0.001
_refine_ls_shift/su_mean 0.000
_refine_ls_structure_factor_coef Fsqd
_refine_ls_weighting_details 'calc w=1/[\s^2^(Fo^2^)+(0.0475P)^2^+0.2819P] where P=(Fo^2^+2Fc^2^)/3'
_refine_ls_weighting_scheme calc
_refine_ls_wR_factor_gt 0.0884
_refine_ls_wR_factor_ref 0.1020
_reflns_number_gt 4904
_reflns_number_total 6817
_reflns_threshold_expression >2sigma(I)
_cod_data_source_file c9mh00130a5.cif
_cod_data_source_block zzc2016052a
_cod_depositor_comments
;
The following automatic conversions were performed:

'_symmetry_cell_setting' value 'Orthorhombic' changed to
'orthorhombic' according to
/home/data/users/saulius/crontab/automatic-downloads/rss-feeds/RSC/lib/dictionaries/cif_core.dic
dictionary named 'cif_core.dic' version 2.4.2 from 2011-04-26.

Automatic conversion script
Id: cif_fix_values 4973 2017-02-22 13:04:09Z antanas 

 Adding full bibliography for 1550727--1550728.cif.
;
_cod_original_sg_symbol_H-M P2(1)2(1)2(1)
_cod_database_code 1550727

loop_
_symmetry_equiv_pos_as_xyz
'x, y, z'
'-x+1/2, -y, z+1/2'
'x+1/2, -y+1/2, -z'
'-x, y+1/2, -z+1/2'

loop_
_atom_site_label
_atom_site_type_symbol
_atom_site_fract_x
_atom_site_fract_y
_atom_site_fract_z
_atom_site_U_iso_or_equiv
_atom_site_adp_type
_atom_site_occupancy
_atom_site_symmetry_multiplicity
_atom_site_calc_flag
_atom_site_refinement_flags
S1 S 0.75283(4) 0.32330(4) 0.78431(3) 0.05583(13) Uani 1 1 d .
O1 O 0.74200(15) 0.42224(10) 0.74744(8) 0.0708(4) Uani 1 1 d .
O2 O 0.80452(14) 0.32808(15) 0.84857(8) 0.0815(5) Uani 1 1 d .
N1 N 0.65491(15) 0.13998(12) 0.88087(9) 0.0550(4) Uani 1 1 d .
N2 N 0.70874(13) 0.24209(12) 0.63880(8) 0.0511(4) Uani 1 1 d .
C1 C 0.60514(15) 0.26300(13) 0.78806(9) 0.0439(4) Uani 1 1 d .
C2 C 0.51817(16) 0.30453(15) 0.74542(11) 0.0533(5) Uani 1 1 d .
H2 H 0.5370 0.3634 0.7185 0.064 Uiso 1 1 calc R
C3 C 0.40361(17) 0.25830(18) 0.74298(12) 0.0634(6) Uani 1 1 d .
H3 H 0.3447 0.2866 0.7148 0.076 Uiso 1 1 calc R
C4 C 0.37658(17) 0.1706(2) 0.78212(13) 0.0705(6) Uani 1 1 d .
H4 H 0.3003 0.1379 0.7793 0.085 Uiso 1 1 calc R
C5 C 0.46148(19) 0.13102(18) 0.82537(12) 0.0636(6) Uani 1 1 d .
H5 H 0.4418 0.0722 0.8521 0.076 Uiso 1 1 calc R
C6 C 0.57594(16) 0.17731(15) 0.82984(10) 0.0484(4) Uani 1 1 d .
C7 C 0.73477(16) 0.05162(14) 0.87903(11) 0.0537(5) Uani 1 1 d .
C8 C 0.7702(2) -0.01037(17) 0.82622(13) 0.0676(6) Uani 1 1 d .
H8 H 0.7423 0.0043 0.7839 0.081 Uiso 1 1 calc R
C9 C 0.8499(2) -0.0964(2) 0.83882(17) 0.0824(8) Uani 1 1 d .
H9 H 0.8759 -0.1405 0.8044 0.099 Uiso 1 1 calc R
C10 C 0.8906(2) -0.1164(2) 0.90237(17) 0.0837(8) Uani 1 1 d .
H10 H 0.9433 -0.1744 0.9096 0.100 Uiso 1 1 calc R
C11 C 0.8557(2) -0.0538(2) 0.95455(15) 0.0765(7) Uani 1 1 d .
H11 H 0.8847 -0.0683 0.9967 0.092 Uiso 1 1 calc R
C12 C 0.77593(17) 0.03219(16) 0.94341(11) 0.0583(5) Uani 1 1 d .
C13 C 0.71602(18) 0.10805(16) 0.98619(12) 0.0581(5) Uani 1 1 d .
C14 C 0.7143(2) 0.1250(2) 1.05434(13) 0.0751(7) Uani 1 1 d .
H14 H 0.7662 0.0859 1.0817 0.090 Uiso 1 1 calc R
C15 C 0.6353(3) 0.1997(2) 1.08019(14) 0.0890(8) Uani 1 1 d .
H15 H 0.6336 0.2111 1.1254 0.107 Uiso 1 1 calc R
C16 C 0.5583(3) 0.2583(2) 1.04019(13) 0.0810(7) Uani 1 1 d .
H16 H 0.5035 0.3067 1.0592 0.097 Uiso 1 1 calc R
C17 C 0.5603(2) 0.24726(18) 0.97280(12) 0.0664(6) Uani 1 1 d .
H17 H 0.5104 0.2893 0.9460 0.080 Uiso 1 1 calc R
C18 C 0.63920(17) 0.17136(16) 0.94645(10) 0.0533(5) Uani 1 1 d .
C19 C 0.84153(15) 0.23045(15) 0.73686(11) 0.0537(5) Uani 1 1 d .
C20 C 0.94360(17) 0.1854(2) 0.76735(14) 0.0745(7) Uani 1 1 d .
H20 H 0.9623 0.2038 0.8106 0.089 Uiso 1 1 calc R
C21 C 1.0170(2) 0.1133(2) 0.7334(2) 0.0916(10) Uani 1 1 d .
H21 H 1.0854 0.0838 0.7536 0.110 Uiso 1 1 calc R
C22 C 0.9891(2) 0.0855(2) 0.6702(2) 0.0945(10) Uani 1 1 d .
H22 H 1.0384 0.0366 0.6476 0.113 Uiso 1 1 calc R
C23 C 0.8889(2) 0.12909(18) 0.63962(16) 0.0753(7) Uani 1 1 d .
H23 H 0.8709 0.1091 0.5966 0.090 Uiso 1 1 calc R
C24 C 0.81396(16) 0.20272(15) 0.67210(12) 0.0549(5) Uani 1 1 d .
C25 C 0.60611(17) 0.17867(17) 0.62564(10) 0.0522(4) Uani 1 1 d .
C26 C 0.5773(2) 0.07586(18) 0.64925(11) 0.0631(6) Uani 1 1 d .
H26 H 0.6307 0.0378 0.6763 0.076 Uiso 1 1 calc R
C27 C 0.4670(3) 0.0328(2) 0.63099(14) 0.0876(8) Uani 1 1 d .
H27 H 0.4461 -0.0364 0.6455 0.105 Uiso 1 1 calc R
C28 C 0.3863(3) 0.0893(3) 0.59169(16) 0.1028(10) Uani 1 1 d .
H28 H 0.3115 0.0583 0.5812 0.123 Uiso 1 1 calc R
C29 C 0.4144(2) 0.1894(3) 0.56813(13) 0.0923(9) Uani 1 1 d .
H29 H 0.3597 0.2265 0.5413 0.111 Uiso 1 1 calc R
C30 C 0.5275(2) 0.2365(2) 0.58476(11) 0.0642(6) Uani 1 1 d .
C31 C 0.5870(2) 0.3367(2) 0.56874(11) 0.0672(6) Uani 1 1 d .
C32 C 0.5585(4) 0.4262(3) 0.52859(14) 0.0988(10) Uani 1 1 d .
H32 H 0.4839 0.4287 0.5068 0.119 Uiso 1 1 calc R
C33 C 0.6390(5) 0.5089(3) 0.52137(18) 0.1247(17) Uani 1 1 d .
H33 H 0.6201 0.5673 0.4942 0.150 Uiso 1 1 calc R
C34 C 0.7493(4) 0.5062(2) 0.55445(18) 0.1132(13) Uani 1 1 d .
H34 H 0.8035 0.5636 0.5487 0.136 Uiso 1 1 calc R
C35 C 0.7821(3) 0.42194(18) 0.59558(14) 0.0812(8) Uani 1 1 d .
H35 H 0.8561 0.4217 0.6179 0.097 Uiso 1 1 calc R
C36 C 0.69923(19) 0.33772(17) 0.60185(11) 0.0586(5) Uani 1 1 d .

loop_
_atom_site_aniso_label
_atom_site_aniso_U_11
_atom_site_aniso_U_22
_atom_site_aniso_U_33
_atom_site_aniso_U_23
_atom_site_aniso_U_13
_atom_site_aniso_U_12
S1 0.0486(2) 0.0524(2) 0.0665(3) -0.0091(2) -0.0032(2) -0.0094(2)
O1 0.0776(9) 0.0418(7) 0.0929(11) -0.0059(7) 0.0142(9) -0.0097(7)
O2 0.0698(9) 0.0997(12) 0.0749(11) -0.0203(10) -0.0177(8) -0.0197(9)
N1 0.0597(9) 0.0497(9) 0.0555(11) 0.0012(7) -0.0074(8) 0.0106(7)
N2 0.0461(8) 0.0468(8) 0.0602(10) -0.0004(8) 0.0052(7) -0.0029(7)
C1 0.0407(8) 0.0405(9) 0.0505(11) -0.0064(8) -0.0012(8) 0.0018(7)
C2 0.0522(10) 0.0532(11) 0.0545(12) -0.0006(9) -0.0026(9) 0.0105(8)
C3 0.0437(10) 0.0806(14) 0.0657(14) -0.0065(12) -0.0127(10) 0.0157(10)
C4 0.0405(9) 0.0896(15) 0.0814(16) -0.0023(15) -0.0034(10) -0.0121(10)
C5 0.0540(11) 0.0686(13) 0.0682(15) 0.0068(11) 0.0018(11) -0.0092(10)
C6 0.0460(9) 0.0475(10) 0.0516(11) -0.0044(9) -0.0027(8) 0.0054(8)
C7 0.0427(9) 0.0466(10) 0.0719(14) 0.0021(9) -0.0027(9) 0.0017(8)
C8 0.0543(12) 0.0647(12) 0.0837(17) -0.0104(12) -0.0065(11) 0.0046(10)
C9 0.0543(12) 0.0669(14) 0.126(3) -0.0218(16) -0.0006(15) 0.0058(11)
C10 0.0512(12) 0.0731(16) 0.127(3) 0.0095(16) -0.0122(15) 0.0150(11)
C11 0.0564(13) 0.0736(16) 0.100(2) 0.0142(14) -0.0097(13) 0.0125(11)
C12 0.0446(10) 0.0544(11) 0.0759(15) 0.0163(10) -0.0099(9) -0.0047(8)
C13 0.0552(11) 0.0553(11) 0.0639(14) 0.0112(10) -0.0049(10) -0.0052(9)
C14 0.0798(16) 0.0860(16) 0.0596(16) 0.0181(12) -0.0110(12) -0.0045(13)
C15 0.104(2) 0.104(2) 0.0593(16) -0.0067(15) 0.0059(14) 0.0099(17)
C16 0.0942(18) 0.0795(17) 0.0693(18) -0.0086(13) 0.0102(14) 0.0116(14)
C17 0.0767(14) 0.0565(12) 0.0660(15) 0.0002(11) -0.0025(11) 0.0066(11)
C18 0.0556(10) 0.0488(10) 0.0554(12) 0.0058(10) -0.0048(9) -0.0031(9)
C19 0.0335(8) 0.0500(10) 0.0775(15) -0.0005(10) -0.0002(9) -0.0062(7)
C20 0.0410(9) 0.0778(14) 0.105(2) 0.0054(14) -0.0174(11) -0.0043(10)
C21 0.0359(10) 0.0796(16) 0.159(3) 0.0164(19) -0.0057(15) 0.0103(11)
C22 0.0551(14) 0.0772(16) 0.151(3) -0.0088(19) 0.0209(17) 0.0181(13)
C23 0.0592(13) 0.0673(14) 0.099(2) -0.0121(13) 0.0176(13) 0.0082(11)
C24 0.0387(9) 0.0473(10) 0.0787(15) -0.0014(10) 0.0073(9) -0.0006(7)
C25 0.0502(9) 0.0602(11) 0.0463(11) -0.0093(10) 0.0063(8) -0.0052(9)
C26 0.0715(13) 0.0637(13) 0.0541(13) -0.0079(10) 0.0082(10) -0.0148(11)
C27 0.0902(18) 0.0989(19) 0.0737(19) -0.0211(15) 0.0118(15) -0.0432(16)
C28 0.0772(18) 0.153(3) 0.078(2) -0.027(2) -0.0009(16) -0.045(2)
C29 0.0641(14) 0.157(3) 0.0561(16) -0.0208(18) -0.0113(12) 0.0098(18)
C30 0.0615(12) 0.0865(16) 0.0446(12) -0.0115(11) 0.0017(9) 0.0083(12)
C31 0.0795(15) 0.0754(15) 0.0466(13) 0.0011(11) 0.0106(10) 0.0286(12)
C32 0.142(3) 0.100(2) 0.0549(16) 0.0078(15) 0.0158(16) 0.062(2)
C33 0.207(5) 0.082(2) 0.085(2) 0.0258(18) 0.061(3) 0.066(3)
C34 0.165(3) 0.0567(15) 0.118(3) 0.0150(16) 0.082(3) 0.013(2)
C35 0.0896(17) 0.0568(13) 0.0973(19) 0.0000(12) 0.0434(14) -0.0024(12)
C36 0.0685(12) 0.0512(11) 0.0561(13) 0.0002(10) 0.0231(10) 0.0079(9)

loop_
_atom_type_symbol
_atom_type_description
_atom_type_scat_dispersion_real
_atom_type_scat_dispersion_imag
_atom_type_scat_source
C C 0.0033 0.0016 'International Tables Vol C Tables 4.2.6.8 and 6.1.1.4'
H H 0.0000 0.0000 'International Tables Vol C Tables 4.2.6.8 and 6.1.1.4'
N N 0.0061 0.0033 'International Tables Vol C Tables 4.2.6.8 and 6.1.1.4'
O O 0.0106 0.0060 'International Tables Vol C Tables 4.2.6.8 and 6.1.1.4'
S S 0.1246 0.1234 'International Tables Vol C Tables 4.2.6.8 and 6.1.1.4'

loop_
_geom_angle_atom_site_label_1
_geom_angle_atom_site_label_2
_geom_angle_atom_site_label_3
_geom_angle
O2 S1 O1 118.46(10)
O2 S1 C1 109.84(10)
O1 S1 C1 107.47(9)
O2 S1 C19 107.74(10)
O1 S1 C19 107.86(10)
C1 S1 C19 104.60(8)
C7 N1 C18 108.53(16)
C7 N1 C6 127.72(17)
C18 N1 C6 121.92(16)
C25 N2 C36 107.89(17)
C25 N2 C24 123.71(15)
C36 N2 C24 126.99(16)
C2 C1 C6 120.16(16)
C2 C1 S1 116.42(14)
C6 C1 S1 123.41(13)
C3 C2 C1 119.80(19)
C3 C2 H2 120.1
C1 C2 H2 120.1
C4 C3 C2 119.98(19)
C4 C3 H3 120.0
C2 C3 H3 120.0
C5 C4 C3 120.27(18)
C5 C4 H4 119.9
C3 C4 H4 119.9
C4 C5 C6 120.9(2)
C4 C5 H5 119.6
C6 C5 H5 119.6
C5 C6 C1 118.79(18)
C5 C6 N1 117.82(18)
C1 C6 N1 123.21(16)
C8 C7 N1 129.1(2)
C8 C7 C12 122.85(18)
N1 C7 C12 108.01(18)
C7 C8 C9 117.1(2)
C7 C8 H8 121.5
C9 C8 H8 121.5
C10 C9 C8 120.4(2)
C10 C9 H9 119.8
C8 C9 H9 119.8
C11 C10 C9 122.2(2)
C11 C10 H10 118.9
C9 C10 H10 118.9
C10 C11 C12 118.6(3)
C10 C11 H11 120.7
C12 C11 H11 120.7
C11 C12 C7 118.9(2)
C11 C12 C13 133.2(2)
C7 C12 C13 107.83(17)
C14 C13 C18 118.5(2)
C14 C13 C12 134.6(2)
C18 C13 C12 106.73(19)
C15 C14 C13 119.2(2)
C15 C14 H14 120.4
C13 C14 H14 120.4
C14 C15 C16 120.9(3)
C14 C15 H15 119.5
C16 C15 H15 119.5
C17 C16 C15 121.7(2)
C17 C16 H16 119.1
C15 C16 H16 119.1
C16 C17 C18 117.6(2)
C16 C17 H17 121.2
C18 C17 H17 121.2
C17 C18 N1 129.31(19)
C17 C18 C13 121.9(2)
N1 C18 C13 108.72(18)
C24 C19 C20 119.8(2)
C24 C19 S1 123.31(14)
C20 C19 S1 116.91(18)
C21 C20 C19 120.0(3)
C21 C20 H20 120.0
C19 C20 H20 120.0
C22 C21 C20 120.1(2)
C22 C21 H21 120.0
C20 C21 H21 120.0
C21 C22 C23 120.5(3)
C21 C22 H22 119.7
C23 C22 H22 119.7
C22 C23 C24 120.9(3)
C22 C23 H23 119.5
C24 C23 H23 119.5
C23 C24 C19 118.7(2)
C23 C24 N2 118.4(2)
C19 C24 N2 122.82(17)
C26 C25 C30 122.0(2)
C26 C25 N2 128.8(2)
C30 C25 N2 109.17(19)
C27 C26 C25 117.3(3)
C27 C26 H26 121.4
C25 C26 H26 121.4
C26 C27 C28 121.8(3)
C26 C27 H27 119.1
C28 C27 H27 119.1
C29 C28 C27 121.0(3)
C29 C28 H28 119.5
C27 C28 H28 119.5
C28 C29 C30 119.2(3)
C28 C29 H29 120.4
C30 C29 H29 120.4
C25 C30 C29 118.6(2)
C25 C30 C31 107.0(2)
C29 C30 C31 134.4(3)
C36 C31 C32 117.9(3)
C36 C31 C30 107.4(2)
C32 C31 C30 134.8(3)
C33 C32 C31 120.4(3)
C33 C32 H32 119.8
C31 C32 H32 119.8
C32 C33 C34 120.0(3)
C32 C33 H33 120.0
C34 C33 H33 120.0
C35 C34 C33 122.6(3)
C35 C34 H34 118.7
C33 C34 H34 118.7
C34 C35 C36 116.6(3)
C34 C35 H35 121.7
C36 C35 H35 121.7
C35 C36 N2 129.0(2)
C35 C36 C31 122.6(2)
N2 C36 C31 108.39(19)

loop_
_geom_bond_atom_site_label_1
_geom_bond_atom_site_label_2
_geom_bond_distance
S1 O2 1.4244(17)
S1 O1 1.4341(15)
S1 C1 1.7832(17)
S1 C19 1.783(2)
N1 C7 1.397(2)
N1 C18 1.398(3)
N1 C6 1.427(2)
N2 C25 1.395(2)
N2 C36 1.399(3)
N2 C24 1.423(2)
C1 C2 1.386(3)
C1 C6 1.391(3)
C2 C3 1.380(3)
C2 H2 0.9300
C3 C4 1.373(3)
C3 H3 0.9300
C4 C5 1.369(3)
C4 H4 0.9300
C5 C6 1.381(3)
C5 H5 0.9300
C7 C8 1.372(3)
C7 C12 1.404(3)
C8 C9 1.396(3)
C8 H8 0.9300
C9 C10 1.388(4)
C9 H9 0.9300
C10 C11 1.365(4)
C10 H10 0.9300
C11 C12 1.391(3)
C11 H11 0.9300
C12 C13 1.435(3)
C13 C14 1.400(3)
C13 C18 1.403(3)
C14 C15 1.368(4)
C14 H14 0.9300
C15 C16 1.376(4)
C15 H15 0.9300
C16 C17 1.376(3)
C16 H16 0.9300
C17 C18 1.381(3)
C17 H17 0.9300
C19 C24 1.392(3)
C19 C20 1.394(3)
C20 C21 1.382(4)
C20 H20 0.9300
C21 C22 1.363(5)
C21 H21 0.9300
C22 C23 1.370(4)
C22 H22 0.9300
C23 C24 1.390(3)
C23 H23 0.9300
C25 C26 1.389(3)
C25 C30 1.393(3)
C26 C27 1.372(3)
C26 H26 0.9300
C27 C28 1.380(5)
C27 H27 0.9300
C28 C29 1.357(5)
C28 H28 0.9300
C29 C30 1.409(4)
C29 H29 0.9300
C30 C31 1.434(4)
C31 C36 1.402(3)
C31 C32 1.405(4)
C32 C33 1.355(5)
C32 H32 0.9300
C33 C34 1.385(6)
C33 H33 0.9300
C34 C35 1.379(4)
C34 H34 0.9300
C35 C36 1.384(3)
C35 H35 0.9300

loop_
_geom_torsion_atom_site_label_1
_geom_torsion_atom_site_label_2
_geom_torsion_atom_site_label_3
_geom_torsion_atom_site_label_4
_geom_torsion
O2 S1 C1 C2 143.87(15)
O1 S1 C1 C2 13.72(17)
C19 S1 C1 C2 -100.75(16)
O2 S1 C1 C6 -37.47(19)
O1 S1 C1 C6 -167.61(15)
C19 S1 C1 C6 77.92(17)
C6 C1 C2 C3 -2.1(3)
S1 C1 C2 C3 176.60(16)
C1 C2 C3 C4 -0.8(3)
C2 C3 C4 C5 2.3(3)
C3 C4 C5 C6 -0.9(4)
C4 C5 C6 C1 -2.0(3)
C4 C5 C6 N1 173.2(2)
C2 C1 C6 C5 3.5(3)
S1 C1 C6 C5 -175.12(16)
C2 C1 C6 N1 -171.40(18)
S1 C1 C6 N1 10.0(3)
C7 N1 C6 C5 86.9(2)
C18 N1 C6 C5 -76.0(2)
C7 N1 C6 C1 -98.2(2)
C18 N1 C6 C1 99.0(2)
C18 N1 C7 C8 175.2(2)
C6 N1 C7 C8 10.5(3)
C18 N1 C7 C12 -4.0(2)
C6 N1 C7 C12 -168.67(18)
N1 C7 C8 C9 -178.5(2)
C12 C7 C8 C9 0.5(3)
C7 C8 C9 C10 -0.2(4)
C8 C9 C10 C11 -0.3(4)
C9 C10 C11 C12 0.6(4)
C10 C11 C12 C7 -0.3(3)
C10 C11 C12 C13 175.4(2)
C8 C7 C12 C11 -0.3(3)
N1 C7 C12 C11 178.98(18)
C8 C7 C12 C13 -176.99(19)
N1 C7 C12 C13 2.2(2)
C11 C12 C13 C14 0.0(4)
C7 C12 C13 C14 176.0(2)
C11 C12 C13 C18 -175.7(2)
C7 C12 C13 C18 0.3(2)
C18 C13 C14 C15 2.2(3)
C12 C13 C14 C15 -173.1(2)
C13 C14 C15 C16 -0.2(4)
C14 C15 C16 C17 -2.3(4)
C15 C16 C17 C18 2.7(4)
C16 C17 C18 N1 176.4(2)
C16 C17 C18 C13 -0.7(3)
C7 N1 C18 C17 -173.1(2)
C6 N1 C18 C17 -7.4(3)
C7 N1 C18 C13 4.3(2)
C6 N1 C18 C13 169.99(17)
C14 C13 C18 C17 -1.7(3)
C12 C13 C18 C17 174.78(19)
C14 C13 C18 N1 -179.32(19)
C12 C13 C18 N1 -2.8(2)
O2 S1 C19 C24 177.43(16)
O1 S1 C19 C24 -53.61(18)
C1 S1 C19 C24 60.59(17)
O2 S1 C19 C20 -3.09(18)
O1 S1 C19 C20 125.86(16)
C1 S1 C19 C20 -119.94(16)
C24 C19 C20 C21 -0.1(3)
S1 C19 C20 C21 -179.57(17)
C19 C20 C21 C22 -0.6(4)
C20 C21 C22 C23 0.5(4)
C21 C22 C23 C24 0.3(4)
C22 C23 C24 C19 -0.9(3)
C22 C23 C24 N2 -177.6(2)
C20 C19 C24 C23 0.8(3)
S1 C19 C24 C23 -179.76(16)
C20 C19 C24 N2 177.40(18)
S1 C19 C24 N2 -3.1(3)
C25 N2 C24 C23 70.7(3)
C36 N2 C24 C23 -94.2(2)
C25 N2 C24 C19 -106.0(2)
C36 N2 C24 C19 89.2(2)
C36 N2 C25 C26 177.9(2)
C24 N2 C25 C26 10.6(3)
C36 N2 C25 C30 -4.5(2)
C24 N2 C25 C30 -171.75(18)
C30 C25 C26 C27 -0.3(3)
N2 C25 C26 C27 177.1(2)
C25 C26 C27 C28 -1.1(4)
C26 C27 C28 C29 1.6(5)
C27 C28 C29 C30 -0.6(4)
C26 C25 C30 C29 1.2(3)
N2 C25 C30 C29 -176.64(19)
C26 C25 C30 C31 -178.52(19)
N2 C25 C30 C31 3.6(2)
C28 C29 C30 C25 -0.7(4)
C28 C29 C30 C31 178.9(3)
C25 C30 C31 C36 -1.4(2)
C29 C30 C31 C36 178.9(2)
C25 C30 C31 C32 177.2(2)
C29 C30 C31 C32 -2.5(5)
C36 C31 C32 C33 1.5(4)
C30 C31 C32 C33 -177.0(3)
C31 C32 C33 C34 -1.0(4)
C32 C33 C34 C35 -0.3(5)
C33 C34 C35 C36 0.9(4)
C34 C35 C36 N2 178.9(2)
C34 C35 C36 C31 -0.2(3)
C25 N2 C36 C35 -175.7(2)
C24 N2 C36 C35 -8.9(3)
C25 N2 C36 C31 3.5(2)
C24 N2 C36 C31 170.28(19)
C32 C31 C36 C35 -0.9(3)
C30 C31 C36 C35 178.0(2)
C32 C31 C36 N2 179.80(19)
C30 C31 C36 N2 -1.3(2)
